data_4101872
loop_
_publ_author_name
'Bao Li'
'Rong-Jia Wei'
'Jun Tao'
'Rong-Bin Huang'
'Lan-Sun Zheng'
'Zhiping Zheng'

_publ_contact_author_address
;
Department of Chemistry
Xiamen University
Xiamen 361005
P. R. China
;
_publ_contact_author_email taojun@xmu.edu.cn
_publ_contact_author_name 'Prof. Jun Tao'
_publ_contact_author_phone 86-592-2185191
_publ_section_title
;
 Solvent-Induced Transformation of Single Crystals of a Spin-Crossover
 (SCO) Compound to Single Crystals with Two Distinct SCO Centers
;
_journal_name_full 'Journal of the American Chemical Society'
_journal_page_first 1558
_journal_page_last 1566
_journal_paper_doi 10.1021/ja909695f
_journal_volume 132
_journal_year 2010
_chemical_formula_sum 'C41 H40 Fe2 N12 O S4'
_chemical_formula_weight 956.78
_chemical_name_systematic
; 
 ? 
;
_space_group_IT_number 2
_symmetry_cell_setting triclinic
_symmetry_space_group_name_Hall '-P 1'
_symmetry_space_group_name_H-M 'P -1'
_atom_sites_solution_hydrogens geom
_atom_sites_solution_primary direct
_atom_sites_solution_secondary difmap
_audit_creation_method SHELXL-97
_cell_angle_alpha 73.598(4)
_cell_angle_beta 86.862(4)
_cell_angle_gamma 76.098(4)
_cell_formula_units_Z 2
_cell_length_a 9.5965(5)
_cell_length_b 15.7142(8)
_cell_length_c 15.8899(7)
_cell_measurement_temperature 298(2)
_cell_volume 2231.1(2)
_computing_cell_refinement 'CrysAlis RED, Oxford Diffraction Ltd.'
_computing_data_collection 'CrysAlis CCD, Oxford Diffraction Ltd.'
_computing_data_reduction 'CrysAlis RED, Oxford Diffraction Ltd.'
_computing_structure_refinement 'SHELXL-97 (Sheldrick, 1997)'
_computing_structure_solution 'SHELXS-97 (Sheldrick, 1990)'
_diffrn_ambient_temperature 298(2)
_diffrn_measured_fraction_theta_full 0.996
_diffrn_measured_fraction_theta_max 0.996
_diffrn_measurement_device_type 'Oxford Gemini S Ultra'
_diffrn_radiation_monochromator graphite
_diffrn_radiation_source 'fine-focus sealed tube'
_diffrn_radiation_type MoK\a
_diffrn_radiation_wavelength 0.71073
_diffrn_reflns_av_R_equivalents 0.0624
_diffrn_reflns_av_sigmaI/netI 0.1632
_diffrn_reflns_limit_h_max 11
_diffrn_reflns_limit_h_min -11
_diffrn_reflns_limit_k_max 15
_diffrn_reflns_limit_k_min -19
_diffrn_reflns_limit_l_max 19
_diffrn_reflns_limit_l_min -19
_diffrn_reflns_number 19148
_diffrn_reflns_theta_full 26.00
_diffrn_reflns_theta_max 26.00
_diffrn_reflns_theta_min 2.18
_exptl_absorpt_coefficient_mu 0.885
_exptl_absorpt_correction_T_max 1.00000
_exptl_absorpt_correction_T_min 0.96443
_exptl_absorpt_correction_type multi-scan
_exptl_absorpt_process_details
;
CrysAlis RED, Oxford Diffraction Ltd.,
Version 1.171.32.4 (release 27-04-2006 CrysAlis171 .NET)
(compiled Apr 27 2007,17:53:11)
empirical absorption correction using spherical harmonics,
implemented in SCALE3 ABSPACK scaling algorithm.
;
_exptl_crystal_colour red
_exptl_crystal_density_diffrn 1.420
_exptl_crystal_density_method 'not measured'
_exptl_crystal_description block-like
_exptl_crystal_F_000 982
_exptl_crystal_size_max 0.2
_exptl_crystal_size_mid 0.15
_exptl_crystal_size_min 0.1
_refine_diff_density_max 0.417
_refine_diff_density_min -0.327
_refine_diff_density_rms 0.050
_refine_ls_extinction_method none
_refine_ls_goodness_of_fit_ref 0.801
_refine_ls_hydrogen_treatment constr
_refine_ls_matrix_type full
_refine_ls_number_parameters 541
_refine_ls_number_reflns 8755
_refine_ls_number_restraints 0
_refine_ls_restrained_S_all 0.801
_refine_ls_R_factor_all 0.1581
_refine_ls_R_factor_gt 0.0504
_refine_ls_shift/su_max 0.001
_refine_ls_shift/su_mean 0.000
_refine_ls_structure_factor_coef Fsqd
_refine_ls_weighting_details 'calc w=1/[\s^2^(Fo^2^)+(0.0271P)^2^+0.0000P] where P=(Fo^2^+2Fc^2^)/3'
_refine_ls_weighting_scheme calc
_refine_ls_wR_factor_gt 0.0708
_refine_ls_wR_factor_ref 0.0866
_reflns_number_gt 3648
_reflns_number_total 8755
_reflns_threshold_expression >2sigma(I)
_cod_data_source_file ja909695f_si_002_5.cif
_cod_data_source_block 2at298K
_cod_depositor_comments
;
The following automatic conversions were performed:

'_exptl_absorpt_correction_type' value 'Multi-scan' changed to
'multi-scan' according to the built-in table from CIF Core dictionary
named 'cif_core.dic' version 2.4.1 from 2010-06-29.

Automatic conversion script
Id: cif_fix_values 1715 2011-07-08 13:25:40Z adriana 
;
_cod_original_cell_volume 2231.15(19)
_cod_database_code 4101872

loop_
_symmetry_equiv_pos_as_xyz
'x, y, z'
'-x, -y, -z'

loop_
_atom_site_label
_atom_site_type_symbol
_atom_site_fract_x
_atom_site_fract_y
_atom_site_fract_z
_atom_site_U_iso_or_equiv
_atom_site_adp_type
_atom_site_occupancy
_atom_site_symmetry_multiplicity
_atom_site_calc_flag
_atom_site_refinement_flags
_atom_site_disorder_assembly
_atom_site_disorder_group
Fe1 Fe 0.18813(6) 1.08241(4) 0.73589(4) 0.04459(18) Uani 1 1 d . . .
Fe2 Fe -0.20592(7) 1.60942(4) 0.76064(4) 0.0538(2) Uani 1 1 d . . .
S1 S 0.24386(15) 0.86533(8) 0.57181(9) 0.0819(4) Uani 1 1 d . . .
S2 S 0.51468(13) 0.85392(8) 0.95517(8) 0.0697(4) Uani 1 1 d . . .
S3 S 0.26220(14) 1.46932(9) 0.69956(9) 0.0838(4) Uani 1 1 d . . .
S4 S -0.29595(14) 1.32019(8) 0.90394(9) 0.0759(4) Uani 1 1 d . . .
N1 N 0.3650(4) 1.1496(2) 0.7093(2) 0.0497(9) Uani 1 1 d . . .
N2 N 0.0475(3) 1.20389(19) 0.6511(2) 0.0397(8) Uani 1 1 d . . .
N3 N -0.0048(3) 1.0571(2) 0.8028(2) 0.0459(9) Uani 1 1 d . . .
N4 N 0.1455(3) 1.1779(2) 0.82010(19) 0.0373(8) Uani 1 1 d . . .
N5 N 0.2059(4) 1.0073(2) 0.6472(2) 0.0620(11) Uani 1 1 d . . .
N6 N 0.3190(4) 0.9804(2) 0.8328(2) 0.0627(11) Uani 1 1 d . . .
N7 N -0.1834(4) 1.61548(19) 0.8834(2) 0.0447(9) Uani 1 1 d . . .
N8 N -0.2254(4) 1.7448(2) 0.7104(2) 0.0459(9) Uani 1 1 d . . .
N9 N -0.2940(4) 1.61222(19) 0.6473(2) 0.0473(9) Uani 1 1 d . . .
N10 N -0.4195(3) 1.6491(2) 0.7913(2) 0.0410(8) Uani 1 1 d . . .
N11 N -0.0045(5) 1.5732(2) 0.7291(3) 0.0781(14) Uani 1 1 d . . .
N12 N -0.2142(4) 1.4777(2) 0.8099(2) 0.0616(11) Uani 1 1 d . . .
C1 C 0.4584(6) 1.1484(3) 0.6434(3) 0.0627(14) Uani 1 1 d . . .
H1A H 0.4409 1.1237 0.5994 0.075 Uiso 1 1 calc R . .
C2 C 0.5789(6) 1.1822(3) 0.6384(3) 0.0756(15) Uani 1 1 d . . .
H2A H 0.6432 1.1789 0.5929 0.091 Uiso 1 1 calc R . .
C3 C 0.6021(5) 1.2208(3) 0.7020(4) 0.0800(16) Uani 1 1 d . . .
H3A H 0.6829 1.2442 0.7001 0.096 Uiso 1 1 calc R . .
C4 C 0.5065(6) 1.2247(3) 0.7678(3) 0.0664(14) Uani 1 1 d . . .
H4A H 0.5197 1.2524 0.8104 0.080 Uiso 1 1 calc R . .
C5 C 0.3900(5) 1.1874(3) 0.7709(3) 0.0468(11) Uani 1 1 d . . .
C6 C 0.2892(4) 1.1814(3) 0.8456(3) 0.0504(12) Uani 1 1 d . . .
H6A H 0.3280 1.1271 0.8925 0.060 Uiso 1 1 calc R . .
H6B H 0.2806 1.2339 0.8677 0.060 Uiso 1 1 calc R . .
C7 C -0.0035(4) 1.2101(3) 0.5724(3) 0.0501(11) Uani 1 1 d . . .
H7A H 0.0226 1.1595 0.5506 0.060 Uiso 1 1 calc R . .
C8 C -0.0928(4) 1.2880(3) 0.5226(3) 0.0549(12) Uani 1 1 d . . .
H8A H -0.1256 1.2902 0.4678 0.066 Uiso 1 1 calc R . .
C9 C -0.1327(4) 1.3618(3) 0.5546(3) 0.0640(14) Uani 1 1 d . . .
H9A H -0.1931 1.4154 0.5220 0.077 Uiso 1 1 calc R . .
C10 C -0.0823(4) 1.3562(3) 0.6359(3) 0.0531(12) Uani 1 1 d . . .
H10A H -0.1093 1.4059 0.6590 0.064 Uiso 1 1 calc R . .
C11 C 0.0084(4) 1.2766(3) 0.6829(2) 0.0361(10) Uani 1 1 d . . .
C12 C 0.0676(4) 1.2701(2) 0.7700(2) 0.0492(11) Uani 1 1 d . . .
H12A H 0.1322 1.3107 0.7610 0.059 Uiso 1 1 calc R . .
H12B H -0.0110 1.2920 0.8054 0.059 Uiso 1 1 calc R . .
C13 C -0.0923(5) 1.0104(3) 0.7832(3) 0.0609(13) Uani 1 1 d . . .
H13A H -0.0694 0.9865 0.7355 0.073 Uiso 1 1 calc R . .
C14 C -0.2133(5) 0.9956(3) 0.8290(3) 0.0674(14) Uani 1 1 d . . .
H14A H -0.2697 0.9617 0.8135 0.081 Uiso 1 1 calc R . .
C15 C -0.2497(5) 1.0320(3) 0.8984(3) 0.0663(13) Uani 1 1 d . . .
H15A H -0.3311 1.0237 0.9312 0.080 Uiso 1 1 calc R . .
C16 C -0.1622(5) 1.0808(3) 0.9176(3) 0.0557(12) Uani 1 1 d . . .
H16A H -0.1863 1.1078 0.9632 0.067 Uiso 1 1 calc R . .
C17 C -0.0400(5) 1.0912(3) 0.8716(3) 0.0465(11) Uani 1 1 d . . .
C18 C 0.0642(4) 1.1372(3) 0.8956(2) 0.0510(12) Uani 1 1 d . . .
H18A H 0.0127 1.1847 0.9213 0.061 Uiso 1 1 calc R . .
H18B H 0.1309 1.0932 0.9396 0.061 Uiso 1 1 calc R . .
C19 C 0.2202(4) 0.9482(3) 0.6157(3) 0.0476(11) Uani 1 1 d . . .
C20 C 0.3991(4) 0.9286(3) 0.8833(3) 0.0444(11) Uani 1 1 d . . .
C21 C -0.0621(5) 1.6173(3) 0.9196(3) 0.0657(14) Uani 1 1 d . . .
H21A H 0.0193 1.6203 0.8854 0.079 Uiso 1 1 calc R . .
C22 C -0.0554(6) 1.6149(3) 1.0059(4) 0.0848(18) Uani 1 1 d . . .
H22A H 0.0293 1.6180 1.0294 0.102 Uiso 1 1 calc R . .
C23 C -0.1728(7) 1.6079(3) 1.0582(3) 0.0828(19) Uani 1 1 d . . .
H23A H -0.1673 1.6024 1.1178 0.099 Uiso 1 1 calc R . .
C24 C -0.2993(6) 1.6090(3) 1.0202(3) 0.0685(14) Uani 1 1 d . . .
H24A H -0.3827 1.6081 1.0528 0.082 Uiso 1 1 calc R . .
C25 C -0.2994(5) 1.6117(2) 0.9324(3) 0.0432(11) Uani 1 1 d . . .
C26 C -0.4314(4) 1.6092(3) 0.8875(3) 0.0529(12) Uani 1 1 d . . .
H26A H -0.4404 1.5467 0.8995 0.064 Uiso 1 1 calc R . .
H26B H -0.5161 1.6439 0.9093 0.064 Uiso 1 1 calc R . .
C27 C -0.1261(5) 1.7865(4) 0.6657(3) 0.0600(13) Uani 1 1 d . . .
H27A H -0.0331 1.7515 0.6651 0.072 Uiso 1 1 calc R . .
C28 C -0.1531(6) 1.8769(4) 0.6213(3) 0.0697(14) Uani 1 1 d . . .
H28A H -0.0812 1.9027 0.5904 0.084 Uiso 1 1 calc R . .
C29 C -0.2889(6) 1.9281(3) 0.6235(3) 0.0820(16) Uani 1 1 d . . .
H29A H -0.3116 1.9899 0.5936 0.098 Uiso 1 1 calc R . .
C30 C -0.3915(5) 1.8884(3) 0.6699(3) 0.0643(13) Uani 1 1 d . . .
H30A H -0.4842 1.9232 0.6721 0.077 Uiso 1 1 calc R . .
C31 C -0.3578(5) 1.7965(3) 0.7137(3) 0.0454(11) Uani 1 1 d . . .
C32 C -0.4631(4) 1.7506(3) 0.7692(3) 0.0547(12) Uani 1 1 d . . .
H32A H -0.5551 1.7713 0.7385 0.066 Uiso 1 1 calc R . .
H32B H -0.4757 1.7687 0.8231 0.066 Uiso 1 1 calc R . .
C33 C -0.2272(5) 1.6118(2) 0.5715(3) 0.0583(13) Uani 1 1 d . . .
H33A H -0.1300 1.6111 0.5685 0.070 Uiso 1 1 calc R . .
C34 C -0.2957(7) 1.6122(3) 0.4980(3) 0.0723(15) Uani 1 1 d . . .
H34A H -0.2465 1.6117 0.4460 0.087 Uiso 1 1 calc R . .
C35 C -0.4376(7) 1.6133(3) 0.5035(4) 0.0808(18) Uani 1 1 d . . .
H35A H -0.4863 1.6124 0.4549 0.097 Uiso 1 1 calc R . .
C36 C -0.5105(5) 1.6159(3) 0.5798(3) 0.0700(15) Uani 1 1 d . . .
H36A H -0.6082 1.6180 0.5832 0.084 Uiso 1 1 calc R . .
C37 C -0.4349(5) 1.6155(2) 0.6511(3) 0.0493(12) Uani 1 1 d . . .
C38 C -0.5021(4) 1.6136(3) 0.7387(3) 0.0588(12) Uani 1 1 d . . .
H38A H -0.5998 1.6504 0.7305 0.071 Uiso 1 1 calc R . .
H38B H -0.5054 1.5514 0.7699 0.071 Uiso 1 1 calc R . .
C39 C 0.1061(6) 1.5319(3) 0.7157(3) 0.0597(14) Uani 1 1 d . . .
C40 C -0.2466(4) 1.4119(3) 0.8485(3) 0.0489(12) Uani 1 1 d . . .
C41 C -0.1238(6) 1.2002(4) 1.1522(5) 0.135(3) Uani 1 1 d . . .
O1 O -0.2167(4) 1.2881(3) 1.1218(3) 0.1538(17) Uani 1 1 d . . .
H1 H -0.2368 1.2965 1.0682 0.185 Uiso 1 1 d R . .

loop_
_atom_site_aniso_label
_atom_site_aniso_U_11
_atom_site_aniso_U_22
_atom_site_aniso_U_33
_atom_site_aniso_U_23
_atom_site_aniso_U_13
_atom_site_aniso_U_12
Fe1 0.0500(4) 0.0357(4) 0.0456(4) -0.0129(3) -0.0019(3) -0.0029(3)
Fe2 0.0790(5) 0.0395(4) 0.0407(4) -0.0111(3) -0.0023(4) -0.0094(3)
S1 0.1087(12) 0.0657(9) 0.0864(10) -0.0449(8) 0.0113(9) -0.0227(8)
S2 0.0761(10) 0.0631(8) 0.0582(8) -0.0079(6) -0.0161(7) -0.0009(7)
S3 0.0790(11) 0.0941(11) 0.0960(11) -0.0504(9) 0.0352(9) -0.0324(8)
S4 0.0724(10) 0.0512(8) 0.1015(10) -0.0083(7) 0.0011(8) -0.0252(7)
N1 0.056(3) 0.039(2) 0.050(2) -0.0139(18) 0.003(2) -0.0035(18)
N2 0.045(2) 0.041(2) 0.034(2) -0.0154(16) -0.0003(17) -0.0059(17)
N3 0.046(2) 0.041(2) 0.054(2) -0.0160(18) 0.0025(19) -0.0135(18)
N4 0.037(2) 0.041(2) 0.0319(19) -0.0089(16) -0.0040(18) -0.0068(17)
N5 0.072(3) 0.051(2) 0.062(3) -0.025(2) -0.005(2) 0.001(2)
N6 0.071(3) 0.049(3) 0.058(3) -0.005(2) -0.010(2) -0.003(2)
N7 0.043(2) 0.036(2) 0.055(2) -0.0108(17) 0.000(2) -0.0100(18)
N8 0.048(3) 0.050(2) 0.041(2) -0.0195(18) 0.002(2) -0.007(2)
N9 0.058(3) 0.034(2) 0.050(2) -0.0120(17) -0.002(2) -0.0104(19)
N10 0.032(2) 0.042(2) 0.051(2) -0.0168(18) 0.0027(18) -0.0090(17)
N11 0.108(4) 0.049(3) 0.065(3) -0.014(2) -0.006(3) 0.004(3)
N12 0.084(3) 0.056(3) 0.050(2) -0.015(2) 0.005(2) -0.028(2)
C1 0.066(4) 0.039(3) 0.077(4) -0.014(3) 0.003(3) -0.002(3)
C2 0.071(4) 0.063(4) 0.076(4) -0.006(3) 0.020(3) -0.003(3)
C3 0.046(4) 0.068(4) 0.116(5) -0.008(4) 0.006(4) -0.015(3)
C4 0.054(4) 0.058(3) 0.086(4) -0.018(3) -0.002(3) -0.013(3)
C5 0.045(3) 0.036(3) 0.056(3) -0.011(2) -0.006(3) -0.004(2)
C6 0.052(3) 0.049(3) 0.050(3) -0.020(2) -0.011(3) -0.001(2)
C7 0.059(3) 0.052(3) 0.044(3) -0.021(2) 0.000(2) -0.013(2)
C8 0.061(3) 0.059(3) 0.042(3) -0.014(2) -0.011(2) -0.006(3)
C9 0.069(4) 0.046(3) 0.060(3) -0.002(2) -0.020(3) 0.008(2)
C10 0.056(3) 0.042(3) 0.059(3) -0.017(2) -0.008(3) 0.000(2)
C11 0.035(3) 0.037(3) 0.036(2) -0.010(2) 0.007(2) -0.008(2)
C12 0.058(3) 0.042(3) 0.043(3) -0.017(2) 0.000(2) 0.002(2)
C13 0.067(4) 0.047(3) 0.068(3) -0.018(3) 0.003(3) -0.011(3)
C14 0.060(4) 0.053(3) 0.088(4) -0.011(3) -0.002(3) -0.021(3)
C15 0.065(4) 0.049(3) 0.070(4) 0.001(3) 0.019(3) -0.010(3)
C16 0.063(4) 0.040(3) 0.063(3) -0.012(2) 0.009(3) -0.014(2)
C17 0.052(3) 0.034(3) 0.047(3) -0.007(2) 0.009(3) -0.004(2)
C18 0.055(3) 0.057(3) 0.041(3) -0.017(2) 0.007(2) -0.010(2)
C19 0.044(3) 0.043(3) 0.051(3) -0.010(2) -0.002(2) -0.005(2)
C20 0.054(3) 0.040(3) 0.045(3) -0.016(2) 0.014(2) -0.019(2)
C21 0.064(4) 0.046(3) 0.088(4) -0.020(3) -0.014(3) -0.008(2)
C22 0.105(5) 0.061(4) 0.093(5) -0.029(3) -0.039(4) -0.009(3)
C23 0.141(6) 0.053(3) 0.048(4) -0.018(3) -0.027(4) 0.000(4)
C24 0.101(4) 0.046(3) 0.045(3) -0.014(2) 0.010(3) 0.006(3)
C25 0.056(3) 0.033(3) 0.038(3) -0.011(2) 0.005(3) -0.007(2)
C26 0.056(3) 0.048(3) 0.052(3) -0.012(2) 0.011(3) -0.012(2)
C27 0.045(3) 0.073(4) 0.065(3) -0.032(3) 0.005(3) -0.005(3)
C28 0.071(4) 0.067(4) 0.084(4) -0.033(3) 0.032(3) -0.035(3)
C29 0.089(5) 0.049(3) 0.106(4) -0.014(3) 0.029(4) -0.026(3)
C30 0.057(4) 0.043(3) 0.086(4) -0.014(3) 0.005(3) -0.004(3)
C31 0.052(3) 0.039(3) 0.048(3) -0.019(2) 0.000(2) -0.008(3)
C32 0.047(3) 0.048(3) 0.063(3) -0.011(2) 0.006(3) -0.006(2)
C33 0.077(4) 0.045(3) 0.053(3) -0.012(2) 0.007(3) -0.017(2)
C34 0.122(5) 0.054(3) 0.039(3) -0.010(2) 0.002(4) -0.021(3)
C35 0.120(6) 0.061(4) 0.059(4) -0.006(3) -0.031(4) -0.021(4)
C36 0.073(4) 0.067(3) 0.064(4) -0.010(3) -0.029(3) -0.009(3)
C37 0.053(3) 0.042(3) 0.053(3) -0.012(2) -0.015(3) -0.010(2)
C38 0.051(3) 0.062(3) 0.063(3) -0.018(2) -0.004(3) -0.010(2)
C39 0.088(4) 0.048(3) 0.042(3) -0.011(2) 0.012(3) -0.017(3)
C40 0.046(3) 0.045(3) 0.055(3) -0.019(2) -0.007(2) -0.003(2)
C41 0.100(5) 0.052(4) 0.217(7) 0.002(4) -0.031(5) 0.009(3)
O1 0.093(3) 0.207(5) 0.181(4) -0.077(4) 0.030(3) -0.050(3)

loop_
_atom_type_symbol
_atom_type_description
_atom_type_scat_dispersion_real
_atom_type_scat_dispersion_imag
_atom_type_scat_source
C C 0.0033 0.0016 'International Tables Vol C Tables 4.2.6.8 and 6.1.1.4'
H H 0.0000 0.0000 'International Tables Vol C Tables 4.2.6.8 and 6.1.1.4'
N N 0.0061 0.0033 'International Tables Vol C Tables 4.2.6.8 and 6.1.1.4'
S S 0.1246 0.1234 'International Tables Vol C Tables 4.2.6.8 and 6.1.1.4'
Fe Fe 0.3463 0.8444 'International Tables Vol C Tables 4.2.6.8 and 6.1.1.4'
O O 0.0106 0.0060 'International Tables Vol C Tables 4.2.6.8 and 6.1.1.4'

loop_
_geom_angle_atom_site_label_1
_geom_angle_atom_site_label_2
_geom_angle_atom_site_label_3
_geom_angle
_geom_angle_site_symmetry_1
_geom_angle_site_symmetry_3
_geom_angle_publ_flag
N5 Fe1 N6 95.92(12) . . ?
N5 Fe1 N3 101.50(14) . . ?
N6 Fe1 N3 92.48(13) . . ?
N5 Fe1 N1 105.81(15) . . ?
N6 Fe1 N1 87.24(13) . . ?
N3 Fe1 N1 152.58(14) . . ?
N5 Fe1 N2 94.38(12) . . ?
N6 Fe1 N2 169.69(12) . . ?
N3 Fe1 N2 85.50(11) . . ?
N1 Fe1 N2 89.91(11) . . ?
N5 Fe1 N4 172.20(12) . . ?
N6 Fe1 N4 91.77(12) . . ?
N3 Fe1 N4 76.80(13) . . ?
N1 Fe1 N4 75.80(13) . . ?
N2 Fe1 N4 77.93(11) . . ?
N11 Fe2 N7 100.66(16) . . ?
N11 Fe2 N12 90.95(16) . . ?
N7 Fe2 N12 88.82(13) . . ?
N11 Fe2 N9 97.34(16) . . ?
N7 Fe2 N9 161.97(17) . . ?
N12 Fe2 N9 89.70(12) . . ?
N11 Fe2 N8 95.98(16) . . ?
N7 Fe2 N8 92.38(12) . . ?
N12 Fe2 N8 172.62(16) . . ?
N9 Fe2 N8 86.91(12) . . ?
N11 Fe2 N10 178.85(16) . . ?
N7 Fe2 N10 80.33(14) . . ?
N12 Fe2 N10 89.67(14) . . ?
N9 Fe2 N10 81.69(14) . . ?
N8 Fe2 N10 83.36(14) . . ?
C5 N1 C1 117.9(4) . . ?
C5 N1 Fe1 115.1(3) . . ?
C1 N1 Fe1 126.6(3) . . ?
C7 N2 C11 118.5(3) . . ?
C7 N2 Fe1 125.3(3) . . ?
C11 N2 Fe1 116.1(2) . . ?
C13 N3 C17 117.1(4) . . ?
C13 N3 Fe1 126.6(3) . . ?
C17 N3 Fe1 116.3(3) . . ?
C18 N4 C6 112.5(3) . . ?
C18 N4 C12 112.6(3) . . ?
C6 N4 C12 109.5(3) . . ?
C18 N4 Fe1 106.4(2) . . ?
C6 N4 Fe1 104.7(2) . . ?
C12 N4 Fe1 110.9(2) . . ?
C19 N5 Fe1 163.6(4) . . ?
C20 N6 Fe1 174.3(4) . . ?
C25 N7 C21 119.1(4) . . ?
C25 N7 Fe2 115.0(3) . . ?
C21 N7 Fe2 125.8(4) . . ?
C31 N8 C27 117.5(4) . . ?
C31 N8 Fe2 115.0(3) . . ?
C27 N8 Fe2 127.0(3) . . ?
C33 N9 C37 118.6(4) . . ?
C33 N9 Fe2 127.0(3) . . ?
C37 N9 Fe2 114.4(3) . . ?
C38 N10 C26 112.9(3) . . ?
C38 N10 C32 111.2(3) . . ?
C26 N10 C32 109.8(3) . . ?
C38 N10 Fe2 106.6(2) . . ?
C26 N10 Fe2 106.8(2) . . ?
C32 N10 Fe2 109.3(2) . . ?
C39 N11 Fe2 163.7(4) . . ?
C40 N12 Fe2 163.3(4) . . ?
N1 C1 C2 122.6(5) . . ?
N1 C1 H1A 118.7 . . ?
C2 C1 H1A 118.7 . . ?
C3 C2 C1 118.5(5) . . ?
C3 C2 H2A 120.7 . . ?
C1 C2 H2A 120.7 . . ?
C4 C3 C2 119.6(5) . . ?
C4 C3 H3A 120.2 . . ?
C2 C3 H3A 120.2 . . ?
C3 C4 C5 119.3(5) . . ?
C3 C4 H4A 120.4 . . ?
C5 C4 H4A 120.4 . . ?
N1 C5 C4 122.1(4) . . ?
N1 C5 C6 115.9(4) . . ?
C4 C5 C6 122.0(4) . . ?
N4 C6 C5 112.1(3) . . ?
N4 C6 H6A 109.2 . . ?
C5 C6 H6A 109.2 . . ?
N4 C6 H6B 109.2 . . ?
C5 C6 H6B 109.2 . . ?
H6A C6 H6B 107.9 . . ?
N2 C7 C8 122.7(4) . . ?
N2 C7 H7A 118.6 . . ?
C8 C7 H7A 118.6 . . ?
C9 C8 C7 118.9(4) . . ?
C9 C8 H8A 120.6 . . ?
C7 C8 H8A 120.6 . . ?
C8 C9 C10 119.1(4) . . ?
C8 C9 H9A 120.5 . . ?
C10 C9 H9A 120.5 . . ?
C9 C10 C11 119.7(4) . . ?
C9 C10 H10A 120.2 . . ?
C11 C10 H10A 120.2 . . ?
N2 C11 C10 121.1(3) . . ?
N2 C11 C12 118.5(3) . . ?
C10 C11 C12 120.4(3) . . ?
N4 C12 C11 115.5(3) . . ?
N4 C12 H12A 108.4 . . ?
C11 C12 H12A 108.4 . . ?
N4 C12 H12B 108.4 . . ?
C11 C12 H12B 108.4 . . ?
H12A C12 H12B 107.5 . . ?
N3 C13 C14 123.9(4) . . ?
N3 C13 H13A 118.0 . . ?
C14 C13 H13A 118.0 . . ?
C13 C14 C15 118.6(5) . . ?
C13 C14 H14A 120.7 . . ?
C15 C14 H14A 120.7 . . ?
C16 C15 C14 117.6(5) . . ?
C16 C15 H15A 121.2 . . ?
C14 C15 H15A 121.2 . . ?
C15 C16 C17 121.7(4) . . ?
C15 C16 H16A 119.2 . . ?
C17 C16 H16A 119.2 . . ?
N3 C17 C16 121.1(4) . . ?
N3 C17 C18 115.9(4) . . ?
C16 C17 C18 123.1(4) . . ?
N4 C18 C17 112.9(3) . . ?
N4 C18 H18A 109.0 . . ?
C17 C18 H18A 109.0 . . ?
N4 C18 H18B 109.0 . . ?
C17 C18 H18B 109.0 . . ?
H18A C18 H18B 107.8 . . ?
N5 C19 S1 178.8(4) . . ?
N6 C20 S2 179.5(4) . . ?
N7 C21 C22 121.3(5) . . ?
N7 C21 H21A 119.3 . . ?
C22 C21 H21A 119.3 . . ?
C21 C22 C23 120.4(5) . . ?
C21 C22 H22A 119.8 . . ?
C23 C22 H22A 119.8 . . ?
C22 C23 C24 118.3(5) . . ?
C22 C23 H23A 120.8 . . ?
C24 C23 H23A 120.8 . . ?
C23 C24 C25 118.5(5) . . ?
C23 C24 H24A 120.8 . . ?
C25 C24 H24A 120.8 . . ?
N7 C25 C24 122.3(4) . . ?
N7 C25 C26 116.2(4) . . ?
C24 C25 C26 121.5(5) . . ?
N10 C26 C25 108.8(3) . . ?
N10 C26 H26A 109.9 . . ?
C25 C26 H26A 109.9 . . ?
N10 C26 H26B 109.9 . . ?
C25 C26 H26B 109.9 . . ?
H26A C26 H26B 108.3 . . ?
N8 C27 C28 124.1(4) . . ?
N8 C27 H27A 117.9 . . ?
C28 C27 H27A 117.9 . . ?
C29 C28 C27 117.7(5) . . ?
C29 C28 H28A 121.2 . . ?
C27 C28 H28A 121.2 . . ?
C28 C29 C30 119.7(5) . . ?
C28 C29 H29A 120.2 . . ?
C30 C29 H29A 120.2 . . ?
C29 C30 C31 120.0(4) . . ?
C29 C30 H30A 120.0 . . ?
C31 C30 H30A 120.0 . . ?
N8 C31 C30 120.9(4) . . ?
N8 C31 C32 116.7(4) . . ?
C30 C31 C32 122.4(4) . . ?
C31 C32 N10 113.5(3) . . ?
C31 C32 H32A 108.9 . . ?
N10 C32 H32A 108.9 . . ?
C31 C32 H32B 108.9 . . ?
N10 C32 H32B 108.9 . . ?
H32A C32 H32B 107.7 . . ?
N9 C33 C34 122.9(5) . . ?
N9 C33 H33A 118.6 . . ?
C34 C33 H33A 118.6 . . ?
C35 C34 C33 117.7(5) . . ?
C35 C34 H34A 121.1 . . ?
C33 C34 H34A 121.1 . . ?
C34 C35 C36 121.0(5) . . ?
C34 C35 H35A 119.5 . . ?
C36 C35 H35A 119.5 . . ?
C35 C36 C37 118.1(5) . . ?
C35 C36 H36A 120.9 . . ?
C37 C36 H36A 120.9 . . ?
N9 C37 C36 121.6(4) . . ?
N9 C37 C38 115.7(4) . . ?
C36 C37 C38 122.6(5) . . ?
N10 C38 C37 110.8(3) . . ?
N10 C38 H38A 109.5 . . ?
C37 C38 H38A 109.5 . . ?
N10 C38 H38B 109.5 . . ?
C37 C38 H38B 109.5 . . ?
H38A C38 H38B 108.1 . . ?
N11 C39 S3 177.6(5) . . ?
N12 C40 S4 178.7(5) . . ?
C41 O1 H1 107.8 . . ?

loop_
_geom_bond_atom_site_label_1
_geom_bond_atom_site_label_2
_geom_bond_distance
_geom_bond_site_symmetry_2
_geom_bond_publ_flag
Fe1 N5 2.055(3) . ?
Fe1 N6 2.089(4) . ?
Fe1 N3 2.149(3) . ?
Fe1 N1 2.169(4) . ?
Fe1 N2 2.188(3) . ?
Fe1 N4 2.234(3) . ?
Fe2 N11 1.959(4) . ?
Fe2 N7 2.005(3) . ?
Fe2 N12 2.015(4) . ?
Fe2 N9 2.016(3) . ?
Fe2 N8 2.016(3) . ?
Fe2 N10 2.068(3) . ?
S1 C19 1.608(4) . ?
S2 C20 1.633(4) . ?
S3 C39 1.634(5) . ?
S4 C40 1.625(5) . ?
N1 C5 1.337(4) . ?
N1 C1 1.342(5) . ?
N2 C7 1.337(4) . ?
N2 C11 1.342(4) . ?
N3 C13 1.340(5) . ?
N3 C17 1.342(4) . ?
N4 C18 1.470(4) . ?
N4 C6 1.476(4) . ?
N4 C12 1.478(4) . ?
N5 C19 1.152(4) . ?
N6 C20 1.139(4) . ?
N7 C25 1.327(5) . ?
N7 C21 1.336(5) . ?
N8 C31 1.341(4) . ?
N8 C27 1.343(5) . ?
N9 C33 1.334(5) . ?
N9 C37 1.340(5) . ?
N10 C38 1.479(4) . ?
N10 C26 1.489(4) . ?
N10 C32 1.490(4) . ?
N11 C39 1.147(5) . ?
N12 C40 1.148(4) . ?
C1 C2 1.373(6) . ?
C1 H1A 0.9300 . ?
C2 C3 1.369(6) . ?
C2 H2A 0.9300 . ?
C3 C4 1.359(6) . ?
C3 H3A 0.9300 . ?
C4 C5 1.375(5) . ?
C4 H4A 0.9300 . ?
C5 C6 1.486(5) . ?
C6 H6A 0.9700 . ?
C6 H6B 0.9700 . ?
C7 C8 1.372(5) . ?
C7 H7A 0.9300 . ?
C8 C9 1.361(5) . ?
C8 H8A 0.9300 . ?
C9 C10 1.376(5) . ?
C9 H9A 0.9300 . ?
C10 C11 1.379(4) . ?
C10 H10A 0.9300 . ?
C11 C12 1.492(4) . ?
C12 H12A 0.9700 . ?
C12 H12B 0.9700 . ?
C13 C14 1.370(6) . ?
C13 H13A 0.9300 . ?
C14 C15 1.372(5) . ?
C14 H14A 0.9300 . ?
C15 C16 1.362(5) . ?
C15 H15A 0.9300 . ?
C16 C17 1.367(5) . ?
C16 H16A 0.9300 . ?
C17 C18 1.487(5) . ?
C18 H18A 0.9700 . ?
C18 H18B 0.9700 . ?
C21 C22 1.366(6) . ?
C21 H21A 0.9300 . ?
C22 C23 1.369(7) . ?
C22 H22A 0.9300 . ?
C23 C24 1.380(6) . ?
C23 H23A 0.9300 . ?
C24 C25 1.383(5) . ?
C24 H24A 0.9300 . ?
C25 C26 1.501(5) . ?
C26 H26A 0.9700 . ?
C26 H26B 0.9700 . ?
C27 C28 1.364(5) . ?
C27 H27A 0.9300 . ?
C28 C29 1.363(6) . ?
C28 H28A 0.9300 . ?
C29 C30 1.363(6) . ?
C29 H29A 0.9300 . ?
C30 C31 1.381(5) . ?
C30 H30A 0.9300 . ?
C31 C32 1.487(5) . ?
C32 H32A 0.9700 . ?
C32 H32B 0.9700 . ?
C33 C34 1.369(5) . ?
C33 H33A 0.9300 . ?
C34 C35 1.356(6) . ?
C34 H34A 0.9300 . ?
C35 C36 1.372(6) . ?
C35 H35A 0.9300 . ?
C36 C37 1.376(5) . ?
C36 H36A 0.9300 . ?
C37 C38 1.497(5) . ?
C38 H38A 0.9700 . ?
C38 H38B 0.9700 . ?
C41 O1 1.419(5) . ?
O1 H1 0.8500 . ?

loop_
_geom_torsion_atom_site_label_1
_geom_torsion_atom_site_label_2
_geom_torsion_atom_site_label_3
_geom_torsion_atom_site_label_4
_geom_torsion
_geom_torsion_site_symmetry_1
_geom_torsion_site_symmetry_2
_geom_torsion_site_symmetry_3
_geom_torsion_site_symmetry_4
_geom_torsion_publ_flag
N5 Fe1 N1 C5 -167.2(2) . . . . ?
N6 Fe1 N1 C5 -71.8(3) . . . . ?
N3 Fe1 N1 C5 18.3(4) . . . . ?
N2 Fe1 N1 C5 98.3(3) . . . . ?
N4 Fe1 N1 C5 20.7(2) . . . . ?
N5 Fe1 N1 C1 5.3(3) . . . . ?
N6 Fe1 N1 C1 100.7(3) . . . . ?
N3 Fe1 N1 C1 -169.2(3) . . . . ?
N2 Fe1 N1 C1 -89.2(3) . . . . ?
N4 Fe1 N1 C1 -166.8(3) . . . . ?
N5 Fe1 N2 C7 3.3(3) . . . . ?
N6 Fe1 N2 C7 -176.9(7) . . . . ?
N3 Fe1 N2 C7 -97.9(3) . . . . ?
N1 Fe1 N2 C7 109.2(3) . . . . ?
N4 Fe1 N2 C7 -175.3(3) . . . . ?
N5 Fe1 N2 C11 -178.1(3) . . . . ?
N6 Fe1 N2 C11 1.6(9) . . . . ?
N3 Fe1 N2 C11 80.6(3) . . . . ?
N1 Fe1 N2 C11 -72.3(3) . . . . ?
N4 Fe1 N2 C11 3.2(3) . . . . ?
N5 Fe1 N3 C13 -5.1(3) . . . . ?
N6 Fe1 N3 C13 -101.7(3) . . . . ?
N1 Fe1 N3 C13 169.5(3) . . . . ?
N2 Fe1 N3 C13 88.4(3) . . . . ?
N4 Fe1 N3 C13 167.1(3) . . . . ?
N5 Fe1 N3 C17 174.4(3) . . . . ?
N6 Fe1 N3 C17 77.8(3) . . . . ?
N1 Fe1 N3 C17 -11.0(4) . . . . ?
N2 Fe1 N3 C17 -92.0(3) . . . . ?
N4 Fe1 N3 C17 -13.4(2) . . . . ?
N5 Fe1 N4 C18 104.9(10) . . . . ?
N6 Fe1 N4 C18 -65.5(2) . . . . ?
N3 Fe1 N4 C18 26.6(2) . . . . ?
N1 Fe1 N4 C18 -152.2(2) . . . . ?
N2 Fe1 N4 C18 114.8(2) . . . . ?
N5 Fe1 N4 C6 -135.8(10) . . . . ?
N6 Fe1 N4 C6 53.8(2) . . . . ?
N3 Fe1 N4 C6 145.9(2) . . . . ?
N1 Fe1 N4 C6 -32.9(2) . . . . ?
N2 Fe1 N4 C6 -125.9(2) . . . . ?
N5 Fe1 N4 C12 -17.9(11) . . . . ?
N6 Fe1 N4 C12 171.7(3) . . . . ?
N3 Fe1 N4 C12 -96.1(3) . . . . ?
N1 Fe1 N4 C12 85.0(3) . . . . ?
N2 Fe1 N4 C12 -8.0(2) . . . . ?
N6 Fe1 N5 C19 28.9(13) . . . . ?
N3 Fe1 N5 C19 -64.9(13) . . . . ?
N1 Fe1 N5 C19 117.7(12) . . . . ?
N2 Fe1 N5 C19 -151.2(12) . . . . ?
N4 Fe1 N5 C19 -141.5(11) . . . . ?
N5 Fe1 N6 C20 102(3) . . . . ?
N3 Fe1 N6 C20 -156(3) . . . . ?
N1 Fe1 N6 C20 -4(3) . . . . ?
N2 Fe1 N6 C20 -78(4) . . . . ?
N4 Fe1 N6 C20 -80(3) . . . . ?
N11 Fe2 N7 C25 -160.6(3) . . . . ?
N12 Fe2 N7 C25 -69.9(3) . . . . ?
N9 Fe2 N7 C25 15.5(6) . . . . ?
N8 Fe2 N7 C25 102.8(3) . . . . ?
N10 Fe2 N7 C25 20.0(3) . . . . ?
N11 Fe2 N7 C21 15.1(3) . . . . ?
N12 Fe2 N7 C21 105.9(3) . . . . ?
N9 Fe2 N7 C21 -168.8(3) . . . . ?
N8 Fe2 N7 C21 -81.4(3) . . . . ?
N10 Fe2 N7 C21 -164.3(3) . . . . ?
N11 Fe2 N8 C31 175.7(3) . . . . ?
N7 Fe2 N8 C31 -83.4(3) . . . . ?
N12 Fe2 N8 C31 15.9(11) . . . . ?
N9 Fe2 N8 C31 78.6(3) . . . . ?
N10 Fe2 N8 C31 -3.4(3) . . . . ?
N11 Fe2 N8 C27 4.1(3) . . . . ?
N7 Fe2 N8 C27 105.0(3) . . . . ?
N12 Fe2 N8 C27 -155.7(9) . . . . ?
N9 Fe2 N8 C27 -93.0(3) . . . . ?
N10 Fe2 N8 C27 -175.0(3) . . . . ?
N11 Fe2 N9 C33 -14.5(3) . . . . ?
N7 Fe2 N9 C33 169.4(4) . . . . ?
N12 Fe2 N9 C33 -105.4(3) . . . . ?
N8 Fe2 N9 C33 81.2(3) . . . . ?
N10 Fe2 N9 C33 164.9(3) . . . . ?
N11 Fe2 N9 C37 166.0(3) . . . . ?
N7 Fe2 N9 C37 -10.1(6) . . . . ?
N12 Fe2 N9 C37 75.1(3) . . . . ?
N8 Fe2 N9 C37 -98.3(3) . . . . ?
N10 Fe2 N9 C37 -14.6(3) . . . . ?
N11 Fe2 N10 C38 60(7) . . . . ?
N7 Fe2 N10 C38 -151.8(3) . . . . ?
N12 Fe2 N10 C38 -62.9(3) . . . . ?
N9 Fe2 N10 C38 26.8(2) . . . . ?
N8 Fe2 N10 C38 114.6(3) . . . . ?
N11 Fe2 N10 C26 -180(100) . . . . ?
N7 Fe2 N10 C26 -30.9(2) . . . . ?
N12 Fe2 N10 C26 58.0(2) . . . . ?
N9 Fe2 N10 C26 147.7(2) . . . . ?
N8 Fe2 N10 C26 -124.5(2) . . . . ?
N11 Fe2 N10 C32 -61(7) . . . . ?
N7 Fe2 N10 C32 87.9(2) . . . . ?
N12 Fe2 N10 C32 176.8(2) . . . . ?
N9 Fe2 N10 C32 -93.5(2) . . . . ?
N8 Fe2 N10 C32 -5.7(2) . . . . ?
N7 Fe2 N11 C39 99.1(14) . . . . ?
N12 Fe2 N11 C39 10.1(14) . . . . ?
N9 Fe2 N11 C39 -79.7(14) . . . . ?
N8 Fe2 N11 C39 -167.3(14) . . . . ?
N10 Fe2 N11 C39 -112(7) . . . . ?
N11 Fe2 N12 C40 158.9(12) . . . . ?
N7 Fe2 N12 C40 58.2(12) . . . . ?
N9 Fe2 N12 C40 -103.8(12) . . . . ?
N8 Fe2 N12 C40 -41.2(19) . . . . ?
N10 Fe2 N12 C40 -22.1(12) . . . . ?
C5 N1 C1 C2 1.6(6) . . . . ?
Fe1 N1 C1 C2 -170.7(3) . . . . ?
N1 C1 C2 C3 -1.8(7) . . . . ?
C1 C2 C3 C4 0.0(7) . . . . ?
C2 C3 C4 C5 1.9(7) . . . . ?
C1 N1 C5 C4 0.5(5) . . . . ?
Fe1 N1 C5 C4 173.6(3) . . . . ?
C1 N1 C5 C6 -175.9(3) . . . . ?
Fe1 N1 C5 C6 -2.8(4) . . . . ?
C3 C4 C5 N1 -2.2(6) . . . . ?
C3 C4 C5 C6 174.0(4) . . . . ?
C18 N4 C6 C5 157.7(3) . . . . ?
C12 N4 C6 C5 -76.3(4) . . . . ?
Fe1 N4 C6 C5 42.6(3) . . . . ?
N1 C5 C6 N4 -28.5(5) . . . . ?
C4 C5 C6 N4 155.1(4) . . . . ?
C11 N2 C7 C8 0.7(6) . . . . ?
Fe1 N2 C7 C8 179.2(3) . . . . ?
N2 C7 C8 C9 -0.7(7) . . . . ?
C7 C8 C9 C10 0.0(7) . . . . ?
C8 C9 C10 C11 0.7(7) . . . . ?
C7 N2 C11 C10 -0.1(6) . . . . ?
Fe1 N2 C11 C10 -178.7(3) . . . . ?
C7 N2 C11 C12 -178.9(3) . . . . ?
Fe1 N2 C11 C12 2.5(5) . . . . ?
C9 C10 C11 N2 -0.6(6) . . . . ?
C9 C10 C11 C12 178.2(4) . . . . ?
C18 N4 C12 C11 -107.3(4) . . . . ?
C6 N4 C12 C11 126.8(3) . . . . ?
Fe1 N4 C12 C11 11.8(4) . . . . ?
N2 C11 C12 N4 -9.9(5) . . . . ?
C10 C11 C12 N4 171.2(3) . . . . ?
C17 N3 C13 C14 -0.2(6) . . . . ?
Fe1 N3 C13 C14 179.3(3) . . . . ?
N3 C13 C14 C15 1.2(6) . . . . ?
C13 C14 C15 C16 -0.1(6) . . . . ?
C14 C15 C16 C17 -2.0(6) . . . . ?
C13 N3 C17 C16 -1.9(5) . . . . ?
Fe1 N3 C17 C16 178.5(3) . . . . ?
C13 N3 C17 C18 176.0(3) . . . . ?
Fe1 N3 C17 C18 -3.6(4) . . . . ?
C15 C16 C17 N3 3.1(6) . . . . ?
C15 C16 C17 C18 -174.6(4) . . . . ?
C6 N4 C18 C17 -151.2(3) . . . . ?
C12 N4 C18 C17 84.5(4) . . . . ?
Fe1 N4 C18 C17 -37.2(3) . . . . ?
N3 C17 C18 N4 28.8(4) . . . . ?
C16 C17 C18 N4 -153.3(4) . . . . ?
Fe1 N5 C19 S1 -81(20) . . . . ?
Fe1 N6 C20 S2 -83(55) . . . . ?
C25 N7 C21 C22 0.3(6) . . . . ?
Fe2 N7 C21 C22 -175.3(3) . . . . ?
N7 C21 C22 C23 1.9(7) . . . . ?
C21 C22 C23 C24 -4.0(7) . . . . ?
C22 C23 C24 C25 3.9(7) . . . . ?
C21 N7 C25 C24 -0.3(5) . . . . ?
Fe2 N7 C25 C24 175.7(3) . . . . ?
C21 N7 C25 C26 -179.6(3) . . . . ?
Fe2 N7 C25 C26 -3.6(4) . . . . ?
C23 C24 C25 N7 -1.8(6) . . . . ?
C23 C24 C25 C26 177.5(4) . . . . ?
C38 N10 C26 C25 153.4(3) . . . . ?
C32 N10 C26 C25 -81.8(4) . . . . ?
Fe2 N10 C26 C25 36.6(3) . . . . ?
N7 C25 C26 N10 -23.0(4) . . . . ?
C24 C25 C26 N10 157.7(3) . . . . ?
C31 N8 C27 C28 -2.5(6) . . . . ?
Fe2 N8 C27 C28 168.9(3) . . . . ?
N8 C27 C28 C29 1.0(7) . . . . ?
C27 C28 C29 C30 0.5(7) . . . . ?
C28 C29 C30 C31 -0.5(7) . . . . ?
C27 N8 C31 C30 2.5(5) . . . . ?
Fe2 N8 C31 C30 -170.0(3) . . . . ?
C27 N8 C31 C32 -175.4(3) . . . . ?
Fe2 N8 C31 C32 12.1(4) . . . . ?
C29 C30 C31 N8 -1.0(6) . . . . ?
C29 C30 C31 C32 176.7(4) . . . . ?
N8 C31 C32 N10 -17.1(5) . . . . ?
C30 C31 C32 N10 165.0(3) . . . . ?
C38 N10 C32 C31 -104.3(4) . . . . ?
C26 N10 C32 C31 130.0(3) . . . . ?
Fe2 N10 C32 C31 13.2(4) . . . . ?
C37 N9 C33 C34 -1.7(6) . . . . ?
Fe2 N9 C33 C34 178.8(3) . . . . ?
N9 C33 C34 C35 0.2(7) . . . . ?
C33 C34 C35 C36 1.3(7) . . . . ?
C34 C35 C36 C37 -1.3(7) . . . . ?
C33 N9 C37 C36 1.7(6) . . . . ?
Fe2 N9 C37 C36 -178.7(3) . . . . ?
C33 N9 C37 C38 178.6(3) . . . . ?
Fe2 N9 C37 C38 -1.8(4) . . . . ?
C35 C36 C37 N9 -0.3(6) . . . . ?
C35 C36 C37 C38 -176.9(4) . . . . ?
C26 N10 C38 C37 -151.6(3) . . . . ?
C32 N10 C38 C37 84.4(4) . . . . ?
Fe2 N10 C38 C37 -34.7(4) . . . . ?
N9 C37 C38 N10 25.4(5) . . . . ?
C36 C37 C38 N10 -157.8(4) . . . . ?
Fe2 N11 C39 S3 -25(12) . . . . ?
Fe2 N12 C40 S4 10(20) . . . . ?
